data_1561649
loop_
_publ_author_name
'Thakur, Neha'
'Pandey, Mrituanjay D.'
'Pandey, Rampal'

_publ_section_title
;
 Co(II)-catalyzed decarboxylation of itaconic acid engendering methacrylic
 acid and Co(II)-MOFs for structure regulated fluorescent detection of
 cations
;
_journal_name_full 'Journal of Solid State Chemistry'
_journal_page_first 120987
_journal_paper_doi 10.1016/j.jssc.2019.120987
_journal_volume 280
_journal_year 2019
_chemical_formula_moiety '3(C H Co0.33 O2), C2 H8 N'
_chemical_formula_sum 'C5 H11 Co N O6'
_chemical_formula_weight 240.08
_space_group_crystal_system trigonal
_space_group_IT_number 167
_space_group_name_Hall '-R 3 2"c'
_space_group_name_H-M_alt 'R -3 c :H'
_cell_angle_alpha 90
_cell_angle_beta 90
_cell_angle_gamma 120
_cell_formula_units_Z 6
_cell_length_a 8.1902(16)
_cell_length_b 8.1902(16)
_cell_length_c 22.076(4)
_cell_measurement_reflns_used 273
_cell_measurement_temperature 100(2)
_cell_measurement_theta_max 28.23
_cell_measurement_theta_min 3.39
_cell_volume 1282.4(4)
_diffrn_ambient_temperature 100(2)
_diffrn_measured_fraction_theta_full 0.9901
_diffrn_measured_fraction_theta_max 0.8462
_diffrn_measurement_device_type 'bruker apex II'
_diffrn_radiation_wavelength 0.71073
_diffrn_reflns_av_R_equivalents 0.0237
_diffrn_reflns_av_unetI/netI 0.0214
_diffrn_reflns_limit_h_max 10
_diffrn_reflns_limit_h_min -2
_diffrn_reflns_limit_k_max 3
_diffrn_reflns_limit_k_min -10
_diffrn_reflns_limit_l_max 6
_diffrn_reflns_limit_l_min -29
_diffrn_reflns_number 491
_diffrn_reflns_theta_full 28.262570
_diffrn_reflns_theta_max 28.30
_diffrn_reflns_theta_min 3.02
_exptl_absorpt_coefficient_mu 2.007
_exptl_absorpt_correction_T_max 0.672
_exptl_absorpt_correction_T_min 0.494
_exptl_absorpt_correction_type multi-scan
_exptl_absorpt_process_details SADABS
_exptl_crystal_colour Pink
_exptl_crystal_density_diffrn 1.8650
_exptl_crystal_description Block
_exptl_crystal_F_000 740.5800
_exptl_crystal_recrystallization_method hydrothermal
_exptl_crystal_size_max 0.4
_exptl_crystal_size_mid 0.3
_exptl_crystal_size_min 0.2
_refine_diff_density_max 0.345919
_refine_diff_density_min -0.490554
_refine_diff_density_rms 0.092118
_refine_ls_d_res_high 0.750486
_refine_ls_d_res_low 5.967119
_refine_ls_goodness_of_fit_ref 1.175340
_refine_ls_hydrogen_treatment mixed
_refine_ls_matrix_type full
_refine_ls_number_constraints 4
_refine_ls_number_parameters 28
_refine_ls_number_reflns 296
_refine_ls_number_restraints 0
_refine_ls_restrained_S_all 1.175340
_refine_ls_R_factor_all 0.028846
_refine_ls_R_factor_gt 0.027174
_refine_ls_shift/su_max 0.0003
_refine_ls_shift/su_mean 0.0000
_refine_ls_structure_factor_coef Fsqd
_refine_ls_weighting_details 'w=1/[\s^2^(Fo^2^)+(0.0448P)^2^] where P=(Fo^2^+2Fc^2^)/3'
_refine_ls_weighting_scheme calc
_refine_ls_wR_factor_ref 0.070930
_reflns_Friedel_coverage 0.0
_reflns_limit_h_max 9
_reflns_limit_h_min 0
_reflns_limit_k_max 5
_reflns_limit_k_min 0
_reflns_limit_l_max 28
_reflns_limit_l_min -28
_reflns_number_gt 273
_reflns_number_total 296
_reflns_threshold_expression I>=2u(I)
_cod_data_source_file JSSC-2019-120987.cif
_cod_data_source_block TR1_a
_cod_original_sg_symbol_H-M 'R -3 c'
_cod_database_code 1561649

loop_
_space_group_symop_id
_space_group_symop_operation_xyz
1 x,y,z
2 -y,x-y,z
3 -x+y,-x,z
4 x-y,-y,-z+1/2
5 -x,-x+y,-z+1/2
6 y,x,-z+1/2
7 -x,-y,-z
8 y,-x+y,-z
9 x-y,x,-z
10 -x+y,y,z-1/2
11 x,x-y,z-1/2
12 -y,-x,z-1/2
13 x+1/3,y+2/3,z+2/3
14 -y+1/3,x-y+2/3,z+2/3
15 -x+y+1/3,-x+2/3,z+2/3
16 x-y+1/3,-y+2/3,-z+7/6
17 -x+1/3,-x+y+2/3,-z+7/6
18 y+1/3,x+2/3,-z+7/6
19 -x+1/3,-y+2/3,-z+2/3
20 y+1/3,-x+y+2/3,-z+2/3
21 x-y+1/3,x+2/3,-z+2/3
22 -x+y+1/3,y+2/3,z+1/6
23 x+1/3,x-y+2/3,z+1/6
24 -y+1/3,-x+2/3,z+1/6
25 x+2/3,y+1/3,z+1/3
26 -y+2/3,x-y+1/3,z+1/3
27 -x+y+2/3,-x+1/3,z+1/3
28 x-y+2/3,-y+1/3,-z+5/6
29 -x+2/3,-x+y+1/3,-z+5/6
30 y+2/3,x+1/3,-z+5/6
31 -x+2/3,-y+1/3,-z+1/3
32 y+2/3,-x+y+1/3,-z+1/3
33 x-y+2/3,x+1/3,-z+1/3
34 -x+y+2/3,y+1/3,z-1/6
35 x+2/3,x-y+1/3,z-1/6
36 -y+2/3,-x+1/3,z-1/6

loop_
_atom_site_label
_atom_site_type_symbol
_atom_site_fract_x
_atom_site_fract_y
_atom_site_fract_z
_atom_site_U_iso_or_equiv
_atom_site_adp_type
_atom_site_occupancy
_atom_site_refinement_flags_posn
Co1 Co 0.000000 0.000000 0.500000 0.0067(3) Uani 1.000000 S
O2 O 0.01138(18) 0.21808(17) 0.44624(5) 0.0126(4) Uani 1.000000 .
C1 C -0.1218(3) 0.2116(3) 0.416667 0.0109(6) Uani 1.000000 S
H1a H -0.2353(3) 0.0980(3) 0.416667 0.0131(7) Uiso 1.000000 RS
N1 N 0.333333 0.5771(9) 0.416667 0.0116(12) Uani 0.333330 S
H1 H 0.224610 0.4530(9) 0.416710 0.0139(14) Uiso 0.333330 R
C1S C 0.333333 0.666667 0.47225(17) 0.0237(10) Uani 1.000000 S
H1S H 0.236(6) 0.658(8) 0.478(2) 0.068(11) Uiso 1.000000 .

loop_
_atom_site_aniso_label
_atom_site_aniso_U_11
_atom_site_aniso_U_22
_atom_site_aniso_U_33
_atom_site_aniso_U_12
_atom_site_aniso_U_13
_atom_site_aniso_U_23
Co1 0.0064(3) 0.0064(3) 0.0074(3) 0.00319(16) -0.000000 0.000000
O2 0.0115(7) 0.0113(7) 0.0152(6) 0.0058(5) -0.0023(4) 0.0021(5)
C1 0.0098(9) 0.0098(9) 0.0128(10) 0.0046(10) 0.0011(4) -0.0011(4)
N1 0.008(3) 0.010(2) 0.016(3) 0.0038(16) -0.007(3) -0.0036(13)
C1S 0.0282(16) 0.0282(16) 0.0145(15) 0.0141(8) -0.000000 0.000000

loop_
_atom_type_symbol
_atom_type_scat_dispersion_real
_atom_type_scat_dispersion_imag
_atom_type_scat_source
H 0.00000 0.00000 'International Tables Volume C Table 6.1.1.4 (pp. 500-502)'
C 0.00347 0.00161 'International Tables Volume C Table 6.1.1.4 (pp. 500-502)'
Co 0.35655 0.96576 'International Tables Volume C Table 6.1.1.4 (pp. 500-502)'
O 0.01158 0.00611 'International Tables Volume C Table 6.1.1.4 (pp. 500-502)'
N 0.00653 0.00323 'International Tables Volume C Table 6.1.1.4 (pp. 500-502)'

loop_
_geom_angle_atom_site_label_1
_geom_angle_atom_site_label_2
_geom_angle_atom_site_label_3
_geom_angle
_geom_angle_site_symmetry_1
_geom_angle_site_symmetry_3
O2 Co1 O2 180.0 9_556 3
O2 Co1 O2 91.39(2) 8_556 7_556
O2 Co1 O2 180.0 8_556 2
O2 Co1 O2 88.61(7) 9_556 .
O2 Co1 O2 91.39(2) 9_556 8_556
O2 Co1 O2 91.39(7) 9_556 7_556
O2 Co1 O2 88.61(2) 9_556 2
O2 Co1 O2 88.61(2) 8_556 .
O2 Co1 O2 91.39(2) 2 .
O2 Co1 O2 91.39(7) 2 3
O2 Co1 O2 91.39(2) . 3
O2 Co1 O2 88.61(2) 7_556 3
O2 Co1 O2 88.61(7) 8_556 3
O2 Co1 O2 88.61(7) 7_556 2
O2 Co1 O2 180.0 7_556 .
C1 O2 Co1 126.19(14) . 2
O2 C1 O2 125.5(3) 30_455 .
H1a C1 O2 117.25(13) . 30_455
H1a C1 O2 117.25(13) . .
H1 N1 N1 156.5(4) 29 3_565
H1 N1 N1 96.54(18) . 3_565
H1 N1 H1 106.9 29 .
C1S N1 N1 63.6(2) 2_665 3_565
C1S N1 N1 63.6(3) 30_455 3_565
C1S N1 H1 107.84(14) 30_455 .
C1S N1 H1 107.74(14) 30_455 29
C1S N1 H1 107.74(14) 2_665 .
C1S N1 H1 107.84(14) 2_665 29
C1S N1 C1S 118.3(5) 30_455 2_665
H1S N1 N1 89.8(17) 30_455 3_565
H1S N1 N1 92.3(18) 2_665 3_565
H1S N1 H1 87(2) 30_455 .
H1S N1 H1 91(2) 30_455 29
H1S N1 H1 91(2) 2_665 .
H1S N1 H1 87(2) 2_665 29
H1S N1 C1S 32.2(14) 30_455 30_455
H1S N1 C1S 150.2(16) 30_455 2_665
H1S N1 C1S 32.2(14) 2_665 2_665
H1S N1 C1S 150.2(16) 2_665 30_455
H1S N1 H1S 178(3) 30_455 2_665
N1 C1S N1 52.8(5) 2_665 .
N1 C1S N1 52.8(3) 2_665 3_565
N1 C1S N1 52.8(5) . 3_565
H1S C1S N1 111(4) 3_565 3_565
H1S C1S N1 111(4) 2_665 2_665
H1S C1S N1 115(4) 3_565 .
H1S C1S N1 69(4) 3_565 2_665
H1S C1S N1 69(4) 2_665 .
H1S C1S N1 69(4) . 3_565
H1S C1S N1 111(4) . .
H1S C1S N1 115(4) . 2_665
H1S C1S N1 115(4) 2_665 3_565
H1S C1S H1S 117(2) 3_565 2_665
H1S C1S H1S 117.4(19) 3_565 .
H1S C1S H1S 117(2) 2_665 .
C1S H1S N1 79(3) . 3_565

loop_
_geom_bond_atom_site_label_1
_geom_bond_atom_site_label_2
_geom_bond_distance
_geom_bond_site_symmetry_2
Co1 O2 2.1073(11) 7_556
Co1 O2 2.1073(11) 8_556
Co1 O2 2.1073(11) 9_556
Co1 O2 2.1073(11) 3
Co1 O2 2.1073(11) .
Co1 O2 2.1073(11) 2
O2 C1 1.2491(18) .
C1 H1a 0.9300 .
N1 N1 1.271(11) 2_665
N1 N1 1.271(12) 3_565
N1 H1 0.9598 .
N1 H1 0.9598 29
N1 C1S 1.430(5) 2_665
N1 C1S 1.430(5) 30_455
N1 H1S 1.36(5) 2_665
N1 H1S 1.36(5) 30_455
C1S H1S 0.77(3) 3_565
C1S H1S 0.77(3) 2_665
C1S H1S 0.77(3) .

loop_
_geom_hbond_atom_site_label_D
_geom_hbond_atom_site_label_H
_geom_hbond_atom_site_label_A
_geom_hbond_distance_DH
_geom_hbond_distance_HA
_geom_hbond_distance_DA
_geom_hbond_angle_DHA
_geom_hbond_site_symmetry_A
N1 H1 O2 0.95980(19) 1.954(4) 2.876(4) 160.49(7) .
